data_7714659
loop_
_publ_author_name
'Duan, Wen-Long'
'Wang, Kai-Tong'
'Yan, Feng'
'Luan, Jian'

_publ_section_title
;
 Fabrication of multinuclear copper cluster-based coordination polymers as
 urease inhibitors.
;
_journal_issue 3
_journal_name_full 'Dalton transactions (Cambridge, England : 2003)'
_journal_page_first 1336
_journal_page_last 1345
_journal_paper_doi 10.1039/d3dt03459c
_journal_volume 53
_journal_year 2024
_chemical_formula_moiety 'C22 H20 Cu2 N4 O12 S, 3(H2 O)'
_chemical_formula_sum 'C22 H26 Cu2 N4 O15 S'
_chemical_formula_weight 745.63
_space_group_crystal_system monoclinic
_space_group_IT_number 14
_space_group_name_Hall '-P 2ybc'
_space_group_name_H-M_alt 'P 1 21/c 1'
_symmetry_Int_Tables_number 14
_audit_block_doi 10.5517/ccdc.csd.cc2grj81
_audit_creation_date 2023-12-04
_audit_creation_method
;
Olex2 1.2-beta
(compiled 2017.03.28 svn.r3405 for OlexSys, GUI svn.r5335)
;
_audit_update_record
;
2023-12-04 deposited with the CCDC.	2023-12-07 downloaded from the CCDC.
;
_cell_angle_alpha 90
_cell_angle_beta 109.463(2)
_cell_angle_gamma 90
_cell_formula_units_Z 4
_cell_length_a 10.8031(3)
_cell_length_b 11.9354(4)
_cell_length_c 23.5047(6)
_cell_measurement_reflns_used 21300
_cell_measurement_temperature 293(2)
_cell_measurement_theta_max 25.00
_cell_measurement_theta_min 2.56
_cell_volume 2857.50(15)
_computing_cell_refinement 'SMART (Bruker, 2001)'
_computing_data_collection 'SMART (Bruker, 2001)'
_computing_data_reduction 'SAINT+ (Bruker, 1999)'
_computing_molecular_graphics 'Olex2 (Dolomanov et al., 2009)'
_computing_publication_material 'Olex2 (Dolomanov et al., 2009)'
_computing_structure_refinement 'olex2.refine (Bourhis et al., 2015)'
_computing_structure_solution 'SHELXS-97 (Sheldrick, 2008)'
_diffrn_ambient_temperature 293(3)
_diffrn_measured_fraction_theta_full 0.9990
_diffrn_measured_fraction_theta_max 0.9990
_diffrn_measurement_device_type 'multiwire proportional'
_diffrn_measurement_method 'phi and omega scans'
_diffrn_radiation_monochromator graphite
_diffrn_radiation_type 'Mo K\a'
_diffrn_radiation_wavelength 0.71073
_diffrn_reflns_av_R_equivalents 0.0595
_diffrn_reflns_av_unetI/netI 0.0720
_diffrn_reflns_limit_h_max 14
_diffrn_reflns_limit_h_min -14
_diffrn_reflns_limit_k_max 15
_diffrn_reflns_limit_k_min -15
_diffrn_reflns_limit_l_max 31
_diffrn_reflns_limit_l_min -29
_diffrn_reflns_number 20663
_diffrn_reflns_theta_full 24.9986
_diffrn_reflns_theta_max 25.00
_diffrn_reflns_theta_min 2.56
_exptl_absorpt_coefficient_mu 1.642
_exptl_absorpt_correction_T_max 0.835
_exptl_absorpt_correction_T_min 0.774
_exptl_absorpt_correction_type multi-scan
_exptl_absorpt_process_details SADABS
_exptl_crystal_colour BLUE
_exptl_crystal_density_diffrn 1.7330
_exptl_crystal_density_method 'not measured'
_exptl_crystal_description BLOCK
_exptl_crystal_F_000 1524.0625
_exptl_crystal_size_max 0.16
_exptl_crystal_size_mid 0.13
_exptl_crystal_size_min 0.11
_refine_diff_density_max 1.2566
_refine_diff_density_min -0.7454
_refine_diff_density_rms 0.1509
_refine_ls_d_res_high 0.8409
_refine_ls_d_res_low 7.9701
_refine_ls_goodness_of_fit_ref 1.1220
_refine_ls_hydrogen_treatment constr
_refine_ls_matrix_type full
_refine_ls_number_constraints 53
_refine_ls_number_parameters 404
_refine_ls_number_reflns 5021
_refine_ls_number_restraints 24
_refine_ls_restrained_S_all 1.1191
_refine_ls_R_factor_all 0.0743
_refine_ls_R_factor_gt 0.0480
_refine_ls_shift/su_max 0.0006
_refine_ls_shift/su_mean 0.0000
_refine_ls_structure_factor_coef Fsqd
_refine_ls_weighting_details 'w=1/[\s^2^(Fo^2^)+(0.0413P)^2^+2.8642P] where P=(Fo^2^+2Fc^2^)/3'
_refine_ls_weighting_scheme calc
_refine_ls_wR_factor_gt 0.1042
_refine_ls_wR_factor_ref 0.1166
_reflns_Friedel_coverage 0.0
_reflns_limit_h_max 12
_reflns_limit_h_min -12
_reflns_limit_k_max 14
_reflns_limit_k_min 0
_reflns_limit_l_max 27
_reflns_limit_l_min 0
_reflns_number_gt 3697
_reflns_number_total 5021
_reflns_threshold_expression I>=2u(I)
_cod_data_source_file d3dt03459c2.cif
_cod_data_source_block Cu_CP_1
_cod_depositor_comments 'Adding full bibliography for 7714659--7714661.cif.'
_cod_database_code 7714659
_olex2_refinement_description
;
1. Fixed Uiso
 At 1.2 times of:
  All C(H) groups, All C(H,H) groups, All N(H) groups, All O(H) groups, All
  O(H,H) groups
2. Uiso/Uaniso restraints and constraints
Uanis(N3) \\sim Ueq, Uanis(N4) \\sim Ueq, Uanis(C18) \\sim Ueq, Uanis(C19)
\\sim Ueq: with sigma of 0.005 and sigma for terminal atoms of 0.01
Uanis(N3) = Uanis(N3')
Uanis(N4) = Uanis(N4')
3. Others
 Sof(N3')=Sof(H3')=Sof(N4')=Sof(H4')=1-FVAR(1)
 Sof(N3)=Sof(H3)=Sof(N4)=Sof(H4)=FVAR(1)
4.a Riding coordinates:
 O1W(H1Wa,H1Wb), O2W(H2Wa,H2Wb), O3W(H3Wa,H3Wb), O4W(H4Wa,H4Wb), O5(H1),
 O5W(H5Wa,H5Wb)
4.b Secondary CH2 refined with riding coordinates:
 C18(H18a,H18b)
4.c Aromatic/amide H refined with riding coordinates:
 C1(H1a), N3(H3), N3'(H3'), C3(H3a), N4(H4), N4'(H4'), C4(H4a), C9(H9),
 C11(H11), C13(H13), C14(H14), C15(H15), C16(H16), C17(H17), C21(H21)
;
_olex2_submission_special_instructions 'No special instructions were received'

loop_
_space_group_symop_id
_space_group_symop_operation_xyz
1 x,y,z
2 -x,y+1/2,-z+1/2
3 -x,-y,-z
4 x,-y-1/2,z-1/2

loop_
_atom_site_label
_atom_site_type_symbol
_atom_site_fract_x
_atom_site_fract_y
_atom_site_fract_z
_atom_site_U_iso_or_equiv
_atom_site_adp_type
_atom_site_occupancy
_atom_site_refinement_flags_posn
_atom_site_refinement_flags_adp
_atom_site_disorder_group
Cu1 Cu 0.10600(5) -1.00340(5) -0.36458(2) 0.02191(16) Uani 1.000000 . . .
S1 S -0.26593(11) -0.91275(11) -0.18068(5) 0.0284(3) Uani 1.000000 . . .
O1 O -0.0649(3) -0.9992(3) -0.35285(14) 0.0341(9) Uani 1.000000 . . .
O1W O -0.1207(3) -1.2036(3) -0.46947(15) 0.0371(9) Uani 1.000000 . . .
H1Wa H -0.1411(3) -1.2573(3) -0.49464(15) 0.0446(10) Uiso 1.000000 R . .
H1Wb H -0.1769(3) -1.2317(3) -0.45547(15) 0.0446(10) Uiso 1.000000 R . .
N1 N 0.1878(3) -1.0579(3) -0.27786(16) 0.0253(9) Uani 1.000000 . . .
C1 C -0.4138(4) -0.9598(4) -0.3853(2) 0.0237(10) Uani 1.000000 . . .
H1a H -0.4441(4) -0.9699(4) -0.4269(2) 0.0285(12) Uiso 1.000000 R . .
Cu2 Cu -0.13723(5) -1.01715(5) -0.49906(2) 0.02287(17) Uani 1.000000 . . .
O2 O -0.2251(3) -0.9776(3) -0.44212(13) 0.0317(8) Uani 1.000000 . . .
O2W O 0.1364(3) -1.1631(3) -0.40721(16) 0.0432(9) Uani 1.000000 . . .
H2Wa H 0.1801(3) -1.2108(3) -0.38146(16) 0.0518(11) Uiso 1.000000 R . .
H2Wb H 0.0618(3) -1.1940(3) -0.42276(16) 0.0518(11) Uiso 1.000000 R . .
N2 N 0.8763(5) -1.2542(4) 0.2988(2) 0.0526(13) Uani 1.000000 . . .
C2 C -0.2786(4) -0.9606(4) -0.35329(19) 0.0226(10) Uani 1.000000 . . .
O3 O -0.6856(3) -0.9659(3) -0.44346(13) 0.0338(9) Uani 1.000000 . . .
N3 N 0.3197(6) -1.2043(6) -0.0618(3) 0.0390(15) Uani 0.617(5) . U 1
H3 H 0.2366(6) -1.2146(6) -0.0786(3) 0.0468(18) Uiso 0.617(5) R . 1
N3' N 0.3360(10) -1.1075(11) -0.0493(5) 0.0390(15) Uani 0.383(5) . . 2
H3' H 0.2650(10) -1.0685(11) -0.0606(5) 0.0468(18) Uiso 0.383(5) R . 2
C3 C -0.2347(4) -0.9457(4) -0.29102(19) 0.0254(11) Uani 1.000000 . . .
H3a H -0.1452(4) -0.9472(4) -0.26961(19) 0.0304(13) Uiso 1.000000 R . .
O3W O -0.2287(4) -1.1158(4) -0.04280(19) 0.0687(14) Uani 1.000000 . . .
H3Wa H -0.2846(4) -1.0947(4) -0.08532(19) 0.0825(16) Uiso 1.000000 R . .
H3Wb H -0.3223(4) -1.1262(4) -0.05899(19) 0.0825(16) Uiso 1.000000 R . .
O4 O -0.7207(3) -0.9407(3) -0.35559(13) 0.0306(8) Uani 1.000000 . . .
N4 N 0.5189(6) -1.1778(7) 0.1016(3) 0.0332(16) Uani 0.617(5) . U 1
H4 H 0.4876(6) -1.1706(7) 0.1306(3) 0.0398(19) Uiso 0.617(5) R . 1
N4' N 0.4937(11) -1.2449(11) 0.0990(5) 0.0332(16) Uani 0.383(5) . . 2
H4' H 0.4522(11) -1.2906(11) 0.1144(5) 0.0398(19) Uiso 0.383(5) R . 2
C4 C -0.4570(4) -0.9277(4) -0.29273(19) 0.0249(11) Uani 1.000000 . . .
H4a H -0.5164(4) -0.9161(4) -0.27239(19) 0.0298(13) Uiso 1.000000 R . .
O4W O -0.0243(4) -0.7402(3) -0.42104(17) 0.0564(11) Uani 1.000000 . . .
H4Wa H 0.0130(4) -0.7427(3) -0.38301(17) 0.0677(13) Uiso 1.000000 R . .
H4Wb H -0.0361(4) -0.6771(3) -0.43880(17) 0.0677(13) Uiso 1.000000 R . .
O5 O -0.1240(3) -0.9007(4) -0.16224(16) 0.0559(12) Uani 1.000000 . . .
H1 H -0.1572(3) -0.8403(4) -0.18007(16) 0.0671(14) Uiso 1.000000 R . .
C5 C -0.5024(4) -0.9437(4) -0.35452(19) 0.0234(10) Uani 1.000000 . . .
O5W O 0.0606(5) -1.0106(4) -0.0597(2) 0.0788(15) Uani 1.000000 . . .
H5Wa H 0.0977(5) -0.9600(4) -0.0342(2) 0.0945(18) Uiso 1.000000 R . .
H5Wb H 0.0004(5) -0.9760(4) -0.0867(2) 0.0945(18) Uiso 1.000000 R . .
O6 O -0.3302(3) -0.8126(3) -0.16886(15) 0.0418(9) Uani 1.000000 . . .
C6 C -0.3228(4) -0.9288(4) -0.26073(19) 0.0237(10) Uani 1.000000 . . .
O7 O -0.3069(4) -1.0115(3) -0.15719(16) 0.0575(12) Uani 1.000000 . . .
C7 C -0.1818(4) -0.9800(4) -0.3856(2) 0.0228(10) Uani 1.000000 . . .
O8 O 0.0320(2) -0.9486(3) -0.44815(12) 0.0207(7) Uani 1.000000 . . .
C8 C -0.6483(4) -0.9510(4) -0.3879(2) 0.0222(10) Uani 1.000000 . . .
O9 O 0.6888(4) -1.2322(6) 0.07418(19) 0.114(2) Uani 1.000000 . . .
C9 C 0.8516(5) -1.2286(5) 0.1946(3) 0.0505(15) Uani 1.000000 . . .
H9 H 0.8913(5) -1.2170(5) 0.1656(3) 0.0606(18) Uiso 1.000000 R . .
O10 O 0.5077(3) -1.1726(4) -0.07902(16) 0.0593(12) Uani 1.000000 . . .
C10 C 0.3909(5) -1.1576(6) -0.0942(3) 0.0591(19) Uani 1.000000 . . .
C11 C 0.3751(5) -1.1310(5) -0.2013(2) 0.0393(13) Uani 1.000000 . . .
H11 H 0.4603(5) -1.1586(5) -0.1907(2) 0.0471(16) Uiso 1.000000 R . .
C12 C 0.7156(5) -1.2391(5) 0.1783(2) 0.0405(14) Uani 1.000000 . . .
C13 C 0.6635(5) -1.2594(4) 0.2233(2) 0.0404(13) Uani 1.000000 . . .
H13 H 0.5734(5) -1.2686(4) 0.2142(2) 0.0485(16) Uiso 1.000000 R . .
C14 C 0.3104(4) -1.0994(4) -0.2590(2) 0.0344(12) Uani 1.000000 . . .
H14 H 0.3533(4) -1.1069(4) -0.2871(2) 0.0413(15) Uiso 1.000000 R . .
C15 C 0.7467(6) -1.2661(5) 0.2818(2) 0.0459(15) Uani 1.000000 . . .
H15 H 0.7099(6) -1.2798(5) 0.3117(2) 0.0551(17) Uiso 1.000000 R . .
C16 C 0.1294(5) -1.0481(5) -0.2361(2) 0.0377(13) Uani 1.000000 . . .
H16 H 0.0451(5) -1.0184(5) -0.2475(2) 0.0453(16) Uiso 1.000000 R . .
C17 C 0.1887(5) -1.0803(5) -0.1767(2) 0.0450(15) Uani 1.000000 . . .
H17 H 0.1436(5) -1.0736(5) -0.1493(2) 0.0540(17) Uiso 1.000000 R . .
C18 C 0.3925(7) -1.2414(7) 0.0098(4) 0.094(3) Uani 1.000000 . U .
H18a H 0.3321(7) -1.2767(7) 0.0269(4) 0.113(3) Uiso 1.000000 R . .
H18b H 0.4675(7) -1.2899(7) 0.0149(4) 0.113(3) Uiso 1.000000 R . .
C19 C 0.4298(7) -1.1337(7) 0.0332(3) 0.079(2) Uani 1.000000 . U .
C20 C 0.6374(6) -1.2240(7) 0.1133(3) 0.073(2) Uani 1.000000 . . .
C21 C 0.9257(6) -1.2361(5) 0.2550(3) 0.0557(17) Uani 1.000000 . . .
H21 H 1.0162(6) -1.2279(5) 0.2656(3) 0.067(2) Uiso 1.000000 R . .
C22 C 0.3141(4) -1.1221(5) -0.1581(2) 0.0358(13) Uani 1.000000 . . .

loop_
_atom_site_aniso_label
_atom_site_aniso_U_11
_atom_site_aniso_U_22
_atom_site_aniso_U_33
_atom_site_aniso_U_12
_atom_site_aniso_U_13
_atom_site_aniso_U_23
Cu1 0.0103(3) 0.0411(4) 0.0135(3) 0.0016(2) 0.0029(2) 0.0020(3)
S1 0.0220(6) 0.0457(8) 0.0149(6) -0.0012(5) 0.0027(5) -0.0048(5)
O1 0.0124(16) 0.071(3) 0.0181(17) 0.0061(15) 0.0044(13) 0.0062(17)
O1W 0.0371(19) 0.040(2) 0.036(2) -0.0121(16) 0.0149(16) -0.0014(17)
N1 0.0178(19) 0.040(2) 0.016(2) 0.0040(17) 0.0030(16) 0.0022(18)
C1 0.017(2) 0.038(3) 0.016(2) -0.003(2) 0.0052(18) -0.006(2)
Cu2 0.0103(3) 0.0443(4) 0.0134(3) -0.0002(2) 0.0033(2) -0.0032(3)
O2 0.0132(15) 0.067(3) 0.0134(17) 0.0017(15) 0.0028(13) -0.0079(16)
O2W 0.037(2) 0.041(2) 0.039(2) 0.0067(17) -0.0037(17) 0.0018(18)
N2 0.050(3) 0.050(3) 0.041(3) 0.000(2) -0.009(2) -0.001(2)
C2 0.012(2) 0.037(3) 0.018(2) 0.0007(19) 0.0045(18) -0.004(2)
O3 0.0145(15) 0.072(3) 0.0144(18) -0.0012(16) 0.0044(13) -0.0063(16)
N3 0.032(3) 0.054(3) 0.025(3) -0.001(2) 0.0014(17) 0.006(2)
N3' 0.032(3) 0.054(3) 0.025(3) -0.001(2) 0.0014(17) 0.006(2)
C3 0.012(2) 0.039(3) 0.022(3) -0.001(2) 0.0020(19) -0.004(2)
O3W 0.036(2) 0.099(4) 0.059(3) 0.007(2) 0.001(2) 0.036(3)
O4 0.0126(15) 0.057(2) 0.0219(17) -0.0025(15) 0.0054(13) -0.0056(16)
N4 0.031(3) 0.045(4) 0.021(2) 0.003(2) 0.0058(17) 0.000(2)
N4' 0.031(3) 0.045(4) 0.021(2) 0.003(2) 0.0058(17) 0.000(2)
C4 0.015(2) 0.041(3) 0.021(2) -0.001(2) 0.0086(19) -0.004(2)
O4W 0.068(3) 0.049(3) 0.038(2) 0.007(2) -0.002(2) -0.0006(19)
O5 0.0205(18) 0.109(4) 0.029(2) -0.001(2) -0.0045(16) -0.013(2)
C5 0.013(2) 0.037(3) 0.018(2) 0.001(2) 0.0017(18) -0.003(2)
O5W 0.098(4) 0.057(3) 0.057(3) 0.009(3) -0.006(3) -0.007(2)
O6 0.044(2) 0.055(2) 0.026(2) 0.0106(18) 0.0123(17) -0.0104(18)
C6 0.020(2) 0.036(3) 0.014(2) 0.001(2) 0.0040(19) -0.001(2)
O7 0.085(3) 0.056(3) 0.028(2) -0.019(2) 0.013(2) 0.0036(19)
C7 0.013(2) 0.034(3) 0.024(3) -0.0019(19) 0.0082(19) -0.000(2)
O8 0.0108(14) 0.041(2) 0.0090(15) 0.0005(13) 0.0014(12) -0.0002(14)
C8 0.013(2) 0.034(3) 0.020(3) -0.0006(19) 0.0061(19) -0.003(2)
O9 0.053(3) 0.256(8) 0.036(3) 0.064(4) 0.020(2) 0.009(4)
C9 0.037(3) 0.064(4) 0.050(4) 0.008(3) 0.015(3) 0.008(3)
O10 0.027(2) 0.110(4) 0.032(2) 0.006(2) -0.0009(17) 0.022(2)
C10 0.034(3) 0.108(6) 0.029(3) 0.002(3) 0.002(3) 0.021(3)
C11 0.025(3) 0.062(4) 0.028(3) 0.015(2) 0.005(2) 0.010(3)
C12 0.035(3) 0.057(4) 0.028(3) 0.019(3) 0.009(2) 0.001(3)
C13 0.037(3) 0.046(3) 0.033(3) 0.007(3) 0.005(2) -0.004(3)
C14 0.025(3) 0.055(4) 0.025(3) 0.007(2) 0.010(2) 0.005(2)
C15 0.063(4) 0.042(3) 0.025(3) -0.002(3) 0.006(3) 0.005(3)
C16 0.026(3) 0.067(4) 0.023(3) 0.012(3) 0.011(2) 0.010(3)
C17 0.034(3) 0.078(4) 0.026(3) 0.011(3) 0.014(2) 0.010(3)
C18 0.071(4) 0.086(4) 0.126(4) 0.000(2) 0.032(2) 0.009(2)
C19 0.076(4) 0.084(4) 0.080(4) -0.006(2) 0.029(2) -0.022(2)
C20 0.043(4) 0.145(7) 0.031(3) 0.038(4) 0.012(3) 0.004(4)
C21 0.038(3) 0.057(4) 0.058(4) -0.000(3) -0.003(3) 0.001(3)
C22 0.025(3) 0.055(4) 0.020(3) -0.001(2) -0.003(2) 0.010(2)

loop_
_atom_type_symbol
_atom_type_scat_dispersion_real
_atom_type_scat_dispersion_imag
_atom_type_scat_Cromer_Mann_a1
_atom_type_scat_Cromer_Mann_a2
_atom_type_scat_Cromer_Mann_a3
_atom_type_scat_Cromer_Mann_a4
_atom_type_scat_Cromer_Mann_b1
_atom_type_scat_Cromer_Mann_b2
_atom_type_scat_Cromer_Mann_b3
_atom_type_scat_Cromer_Mann_b4
_atom_type_scat_Cromer_Mann_c
_atom_type_scat_source
_atom_type_scat_dispersion_source
C 0.00347 0.00161 2.31000 1.02000 1.58860 0.86500 20.84390 10.20750 0.56870 51.65120 0.215599998832 'International Tables Volume C Table 6.1.1.4 (pp. 500-502)' 'Henke, Gullikson and Davis, At. Data and Nucl. Data Tables, 1993, 54, 2'
H 0.00000 0.00000 0.49300 0.32291 0.14019 0.04081 10.51090 26.12570 3.14236 57.79970 0.0030380000826 'International Tables Volume C Table 6.1.1.4 (pp. 500-502)' 'Henke, Gullikson and Davis, At. Data and Nucl. Data Tables, 1993, 54, 2'
O 0.01158 0.00611 3.04850 2.28680 1.54630 0.86700 13.27710 5.70110 0.32390 32.90890 0.250800013542 'International Tables Volume C Table 6.1.1.4 (pp. 500-502)' 'Henke, Gullikson and Davis, At. Data and Nucl. Data Tables, 1993, 54, 2'
N 0.00653 0.00323 12.21260 3.13220 2.01250 1.16630 0.00570 9.89330 28.99750 0.58260 -11.5290002823 'International Tables Volume C Table 6.1.1.4 (pp. 500-502)' 'Henke, Gullikson and Davis, At. Data and Nucl. Data Tables, 1993, 54, 2'
S 0.12424 0.12443 6.90530 5.20340 1.43790 1.58630 1.46790 22.21510 0.25360 56.17200 0.866900026798 'International Tables Volume C Table 6.1.1.4 (pp. 500-502)' 'Henke, Gullikson and Davis, At. Data and Nucl. Data Tables, 1993, 54, 2'
Cu 0.34125 1.28947 13.33800 7.16760 5.61580 1.67350 3.58280 0.24700 11.39660 64.81260 1.19099998474 'International Tables Volume C Table 6.1.1.4 (pp. 500-502)' 'Henke, Gullikson and Davis, At. Data and Nucl. Data Tables, 1993, 54, 2'

loop_
_geom_angle_atom_site_label_1
_geom_angle_atom_site_label_2
_geom_angle_atom_site_label_3
_geom_angle
_geom_angle_site_symmetry_1
_geom_angle_site_symmetry_3
_geom_angle_publ_flag
N1 Cu1 O1 88.99(13) . . ?
O2W Cu1 O1 111.90(14) . . ?
O2W Cu1 N1 95.57(14) . . ?
O4 Cu1 O1 152.49(15) 1_655 . ?
O4 Cu1 N1 86.19(13) 1_655 . ?
O4 Cu1 O2W 95.53(13) 1_655 . ?
O8 Cu1 O1 92.50(12) . . ?
O8 Cu1 N1 178.28(12) . . ?
O8 Cu1 O2W 84.67(12) . . ?
O8 Cu1 O4 92.09(12) . 1_655 ?
H1 S1 O5 33.97(8) . . ?
O6 S1 O5 112.6(2) . . ?
O6 S1 H1 86.9(2) . . ?
C6 S1 O5 106.4(2) . . ?
C6 S1 H1 93.9(2) . . ?
C6 S1 O6 105.7(2) . . ?
O7 S1 O5 113.4(3) . . ?
O7 S1 H1 146.9(2) . . ?
O7 S1 O6 111.9(2) . . ?
O7 S1 C6 106.0(2) . . ?
C7 O1 Cu1 135.9(3) . . ?
H1Wb O1W H1Wa 85.3 . . ?
Cu2 O1W H1Wa 122.6 . . ?
Cu2 O1W H1Wb 120.1 . . ?
C14 N1 Cu1 120.0(3) . . ?
C16 N1 Cu1 123.6(3) . . ?
C16 N1 C14 116.3(4) . . ?
C2 C1 H1a 120.1(2) . . ?
C5 C1 H1a 120.1(2) . . ?
C5 C1 C2 119.8(4) . . ?
Cu2 Cu2 O1W 99.04(8) 3_534 . ?
O2 Cu2 O1W 91.89(13) . . ?
O3 Cu2 O1W 93.90(13) 3_434 . ?
O3 Cu2 O2 84.84(12) 3_434 . ?
O8 Cu2 O1W 89.26(12) 3_534 . ?
O8 Cu2 O1W 104.45(12) . . ?
O8 Cu2 O2 174.59(11) 3_534 . ?
O8 Cu2 O2 92.75(12) . . ?
O8 Cu2 O3 161.58(14) . 3_434 ?
O8 Cu2 O3 100.36(12) 3_534 3_434 ?
C7 O2 Cu2 129.1(3) . . ?
H2Wa O2W Cu1 112.5 . . ?
H2Wb O2W Cu1 107.7 . . ?
H2Wb O2W H2Wa 103.8 . . ?
C21 N2 C15 116.2(5) . . ?
C3 C2 C1 119.5(4) . . ?
C7 C2 C1 120.4(4) . . ?
C7 C2 C3 120.1(4) . . ?
C8 O3 Cu2 129.9(3) . 3_434 ?
C18 N3 C10 120.5(6) . . ?
C19 N3' C10 117.0(7) . . ?
H3a C3 C2 119.7(2) . . ?
C6 C3 C2 120.6(4) . . ?
C6 C3 H3a 119.7(2) . . ?
H3Wb O3W H3Wa 55.9 . . ?
H3Wb H3Wa O3W 59.4 . . ?
H3Wa H3Wb O3W 64.7 . . ?
C8 O4 Cu1 131.1(3) . 1_455 ?
C20 N4 C19 122.5(6) . . ?
C20 N4' C19 97.5(8) . . ?
C5 C4 H4a 119.8(2) . . ?
C6 C4 H4a 119.8(3) . . ?
C6 C4 C5 120.5(4) . . ?
H4Wb O4W H4Wa 119.2 . . ?
H1 O5 S1 73.0 . . ?
O5 H1 S1 73.08(17) . . ?
C4 C5 C1 120.0(4) . . ?
C8 C5 C1 120.1(4) . . ?
C8 C5 C4 119.8(4) . . ?
H5Wb O5W H5Wa 104.3 . . ?
C3 C6 S1 120.3(3) . . ?
C4 C6 S1 120.0(3) . . ?
C4 C6 C3 119.7(4) . . ?
O2 C7 O1 126.5(4) . . ?
C2 C7 O1 116.3(4) . . ?
C2 C7 O2 117.1(4) . . ?
Cu2 O8 Cu1 116.63(14) . . ?
Cu2 O8 Cu1 115.38(13) 3_534 . ?
O4 C8 O3 126.6(4) . . ?
C5 C8 O3 118.0(4) . . ?
C5 C8 O4 115.4(4) . . ?
C12 C9 H9 120.9(3) . . ?
C21 C9 H9 120.9(4) . . ?
C21 C9 C12 118.2(6) . . ?
C22 C10 O10 120.6(5) . . ?
C14 C11 H11 120.0(3) . . ?
C22 C11 H11 120.0(3) . . ?
C22 C11 C14 119.9(4) . . ?
C13 C12 C9 118.0(5) . . ?
C20 C12 C9 117.1(5) . . ?
C20 C12 C13 124.9(5) . . ?
H13 C13 C12 120.6(3) . . ?
C15 C13 C12 118.8(5) . . ?
C15 C13 H13 120.6(3) . . ?
C11 C14 N1 123.8(4) . . ?
H14 C14 N1 118.1(3) . . ?
H14 C14 C11 118.1(3) . . ?
C13 C15 N2 124.6(5) . . ?
H15 C15 N2 117.7(3) . . ?
H15 C15 C13 117.7(3) . . ?
H16 C16 N1 118.5(3) . . ?
C17 C16 N1 123.0(4) . . ?
C17 C16 H16 118.5(3) . . ?
H17 C17 C16 120.0(3) . . ?
C22 C17 C16 119.9(5) . . ?
C22 C17 H17 120.0(3) . . ?
H18b C18 H18a 109.9 . . ?
C19 C18 H18a 112.3(5) . . ?
C19 C18 H18b 112.3(5) . . ?
N4' C19 N3' 147.2(7) . . ?
C12 C20 O9 121.0(5) . . ?
C9 C21 N2 124.3(5) . . ?
H21 C21 N2 117.9(3) . . ?
H21 C21 C9 117.9(4) . . ?
C11 C22 C10 117.9(4) . . ?
C17 C22 C10 125.1(5) . . ?
C17 C22 C11 117.0(4) . . ?

loop_
_geom_bond_atom_site_label_1
_geom_bond_atom_site_label_2
_geom_bond_distance
_geom_bond_site_symmetry_2
_geom_bond_publ_flag
Cu1 O1 1.956(3) . ?
Cu1 N1 2.039(4) . ?
Cu1 O2W 2.228(3) . ?
Cu1 O4 1.962(3) 1_655 ?
Cu1 O8 1.969(3) . ?
S1 O5 1.455(3) . ?
S1 H1 1.454(4) . ?
S1 O6 1.455(4) . ?
S1 C6 1.784(4) . ?
S1 O7 1.433(4) . ?
O1 C7 1.262(5) . ?
O1W H1Wa 0.8500 . ?
O1W H1Wb 0.8499 . ?
O1W Cu2 2.320(3) . ?
N1 C14 1.343(5) . ?
N1 C16 1.337(6) . ?
C1 H1a 0.9300 . ?
C1 C2 1.402(6) . ?
C1 C5 1.391(6) . ?
Cu2 Cu2 3.0080(10) 3_534 ?
Cu2 O2 1.940(3) . ?
Cu2 O3 1.951(3) 3_434 ?
Cu2 O8 1.996(3) . ?
Cu2 O8 1.985(3) 3_534 ?
O2 C7 1.253(5) . ?
O2W H2Wa 0.8500 . ?
O2W H2Wb 0.8501 . ?
N2 C15 1.330(7) . ?
N2 C21 1.325(8) . ?
C2 C3 1.392(6) . ?
C2 C7 1.501(6) . ?
O3 C8 1.245(5) . ?
N3 H3 0.8600 . ?
N3 C10 1.369(9) . ?
N3 C18 1.662(10) . ?
N3' H3' 0.8600 . ?
N3' C10 1.496(13) . ?
N3' C19 1.893(13) . ?
C3 H3a 0.9300 . ?
C3 C6 1.380(6) . ?
O3W H3Wa 1.0121 . ?
O3W H3Wb 0.9628 . ?
H3Wa H3Wb 0.9265 . ?
O4 C8 1.264(5) . ?
N4 H4 0.8600 . ?
N4 C19 1.660(10) . ?
N4 C20 1.336(8) . ?
N4' H4' 0.8600 . ?
N4' C19 1.978(14) . ?
N4' C20 1.495(13) . ?
C4 H4a 0.9300 . ?
C4 C5 1.383(6) . ?
C4 C6 1.393(6) . ?
O4W H4Wa 0.8499 . ?
O4W H4Wb 0.8500 . ?
O5 H1 0.8500 . ?
C5 C8 1.511(6) . ?
O5W H5Wa 0.8501 . ?
O5W H5Wb 0.8499 . ?
O9 C20 1.227(7) . ?
C9 H9 0.9300 . ?
C9 C12 1.395(7) . ?
C9 C21 1.380(8) . ?
O10 C10 1.205(6) . ?
C10 C22 1.514(7) . ?
C11 H11 0.9300 . ?
C11 C14 1.355(6) . ?
C11 C22 1.387(7) . ?
C12 C13 1.375(7) . ?
C12 C20 1.490(7) . ?
C13 H13 0.9300 . ?
C13 C15 1.372(7) . ?
C14 H14 0.9300 . ?
C15 H15 0.9300 . ?
C16 H16 0.9300 . ?
C16 C17 1.383(7) . ?
C17 H17 0.9300 . ?
C17 C22 1.371(7) . ?
C18 H18a 0.9700 . ?
C18 H18b 0.9700 . ?
C18 C19 1.404(10) . ?
C21 H21 0.9300 . ?

loop_
_restr_U_iso_atom_site_label
_restr_U_iso_weight_param
N3 0.0050
N4 0.0050
C18 0.0050
C19 0.0050
